data_4069255
loop_
_publ_author_name
'Wang, Wenfeng'
'Zhang, Tao'
'Shi, Min'

_publ_section_title
;
 Chiral Bis(NHC)&#x2212;Palladium(II) Complex Catalyzed and
 Diethylzinc-Mediated Enantioselective Umpolung Allylation of Aldehydes
;
_journal_issue 8
_journal_name_full Organometallics
_journal_page_first 2640
_journal_paper_doi 10.1021/om900109m
_journal_volume 28
_journal_year 2009
_chemical_absolute_configuration ad
_chemical_formula_sum 'C60 H46 Br2 N4 O2 Pd'
_chemical_formula_weight 1121.23
_chemical_name_systematic
; 
 ? 
;
_space_group_IT_number 19
_symmetry_cell_setting orthorhombic
_symmetry_space_group_name_Hall 'P 2ac 2ab'
_symmetry_space_group_name_H-M 'P 21 21 21'
_atom_sites_solution_hydrogens geom
_atom_sites_solution_primary direct
_atom_sites_solution_secondary difmap
_audit_creation_method SHELXL-97
_cell_angle_alpha 90.00
_cell_angle_beta 90.00
_cell_angle_gamma 90.00
_cell_formula_units_Z 4
_cell_length_a 10.0949(7)
_cell_length_b 20.4152(16)
_cell_length_c 24.5195(19)
_cell_measurement_reflns_used 4405
_cell_measurement_temperature 293(2)
_cell_measurement_theta_max 43.325
_cell_measurement_theta_min 4.322
_cell_volume 5053.2(7)
_computing_cell_refinement 'Bruker SMART'
_computing_data_collection 'Bruker SMART'
_computing_data_reduction 'Bruker SHELXTL'
_computing_molecular_graphics 'Bruker SHELXTL'
_computing_publication_material 'Bruker SHELXTL'
_computing_structure_refinement 'SHELXL-97 (Sheldrick, 1997)'
_computing_structure_solution 'SHELXS-97 (Sheldrick, 1990)'
_diffrn_ambient_temperature 293(2)
_diffrn_measured_fraction_theta_full 1.000
_diffrn_measured_fraction_theta_max 1.000
_diffrn_measurement_device_type 'CCD area detector'
_diffrn_measurement_method 'phi and omega scans'
_diffrn_radiation_monochromator graphite
_diffrn_radiation_source 'fine-focus sealed tube'
_diffrn_radiation_type MoK\a
_diffrn_radiation_wavelength 0.71073
_diffrn_reflns_av_R_equivalents 0.1359
_diffrn_reflns_av_sigmaI/netI 0.1277
_diffrn_reflns_limit_h_max 8
_diffrn_reflns_limit_h_min -12
_diffrn_reflns_limit_k_max 23
_diffrn_reflns_limit_k_min -25
_diffrn_reflns_limit_l_max 27
_diffrn_reflns_limit_l_min -30
_diffrn_reflns_number 27914
_diffrn_reflns_theta_full 26.00
_diffrn_reflns_theta_max 26.00
_diffrn_reflns_theta_min 1.66
_exptl_absorpt_coefficient_mu 1.997
_exptl_absorpt_correction_T_max 1.0000
_exptl_absorpt_correction_T_min 0.7702
_exptl_absorpt_correction_type empirical
_exptl_absorpt_process_details sadabs
_exptl_crystal_colour green
_exptl_crystal_density_diffrn 1.474
_exptl_crystal_density_method 'not measured'
_exptl_crystal_description prismatic
_exptl_crystal_F_000 2264
_exptl_crystal_size_max 0.321
_exptl_crystal_size_mid 0.178
_exptl_crystal_size_min 0.166
_refine_diff_density_max 0.623
_refine_diff_density_min -0.581
_refine_diff_density_rms 0.094
_refine_ls_abs_structure_details 'Flack H D (1983), Acta Cryst. A39, 876-881'
_refine_ls_abs_structure_Flack -0.011(12)
_refine_ls_extinction_method none
_refine_ls_goodness_of_fit_ref 0.952
_refine_ls_hydrogen_treatment constr
_refine_ls_matrix_type full
_refine_ls_number_parameters 592
_refine_ls_number_reflns 9939
_refine_ls_number_restraints 9
_refine_ls_restrained_S_all 0.956
_refine_ls_R_factor_all 0.0926
_refine_ls_R_factor_gt 0.0654
_refine_ls_shift/su_max 0.016
_refine_ls_shift/su_mean 0.002
_refine_ls_structure_factor_coef Fsqd
_refine_ls_weighting_details 'calc w=1/[\s^2^(Fo^2^)+(0.0433P)^2^+0.0000P] where P=(Fo^2^+2Fc^2^)/3'
_refine_ls_weighting_scheme calc
_refine_ls_wR_factor_gt 0.1298
_refine_ls_wR_factor_ref 0.1412
_reflns_number_gt 6903
_reflns_number_total 9939
_reflns_threshold_expression >2sigma(I)
_cod_data_source_file om900109m_si_001.cif
_cod_data_source_block cd28148
_cod_depositor_comments
;
The following automatic conversions were performed:

'_symmetry_cell_setting' value 'Orthorhombic' changed to
'orthorhombic' according to
/home/saulius/struct/CIF-dictionaries/cif_core.dic dictionary named
'cif_core.dic' version 2.4.2 from 2011-04-26.

Automatic conversion script
Id: cif_fix_values 1715 2011-07-08 13:25:40Z adriana 
;
_cod_original_sg_symbol_H-M P2(1)2(1)2(1)
_cod_database_code 4069255

loop_
_symmetry_equiv_pos_as_xyz
'x, y, z'
'-x+1/2, -y, z+1/2'
'-x, y+1/2, -z+1/2'
'x+1/2, -y+1/2, -z'

loop_
_atom_site_label
_atom_site_type_symbol
_atom_site_fract_x
_atom_site_fract_y
_atom_site_fract_z
_atom_site_U_iso_or_equiv
_atom_site_adp_type
_atom_site_occupancy
_atom_site_symmetry_multiplicity
_atom_site_calc_flag
_atom_site_refinement_flags
Pd1 Pd 0.67317(5) 0.39928(3) 0.24420(2) 0.03831(15) Uani 1 1 d .
Br1 Br 0.54448(11) 0.35696(6) 0.32322(4) 0.0784(3) Uani 1 1 d .
Br2 Br 0.80243(10) 0.47079(5) 0.30668(4) 0.0669(3) Uani 1 1 d .
O1 O 0.698(4) 0.8131(9) 1.0138(10) 0.23(2) Uiso 1 1 d D
O2 O 0.7140(18) 0.7257(8) 1.0222(7) 0.262(8) Uiso 1 1 d D
N1 N 0.5101(5) 0.3294(3) 0.1582(2) 0.0319(14) Uani 1 1 d .
N2 N 0.6063(6) 0.2612(3) 0.2132(2) 0.0344(14) Uani 1 1 d .
N3 N 0.8257(6) 0.4287(3) 0.1407(2) 0.0401(14) Uani 1 1 d .
N4 N 0.7410(6) 0.5164(3) 0.1757(3) 0.0394(15) Uani 1 1 d .
C1 C 0.5975(6) 0.3256(4) 0.2006(3) 0.0353(17) Uani 1 1 d .
C2 C 0.4584(7) 0.2675(3) 0.1460(3) 0.0341(16) Uani 1 1 d .
C3 C 0.5217(7) 0.2246(4) 0.1813(3) 0.0379(17) Uani 1 1 d .
C4 C 0.4894(8) 0.1578(4) 0.1792(3) 0.050(2) Uani 1 1 d .
H4 H 0.5285 0.1276 0.2026 0.060 Uiso 1 1 calc R
C5 C 0.3974(9) 0.1392(4) 0.1411(4) 0.062(3) Uani 1 1 d .
H5 H 0.3762 0.0950 0.1382 0.075 Uiso 1 1 calc R
C6 C 0.3345(9) 0.1836(4) 0.1067(3) 0.058(2) Uani 1 1 d .
H6 H 0.2715 0.1684 0.0821 0.070 Uiso 1 1 calc R
C7 C 0.3630(8) 0.2492(4) 0.1083(3) 0.050(2) Uani 1 1 d .
H7 H 0.3213 0.2794 0.0856 0.060 Uiso 1 1 calc R
C8 C 0.6866(7) 0.2312(4) 0.2559(3) 0.050(2) Uani 1 1 d .
H8A H 0.6367 0.1954 0.2719 0.060 Uiso 1 1 calc R
H8B H 0.7015 0.2634 0.2843 0.060 Uiso 1 1 calc R
C9 C 0.8242(10) 0.2042(5) 0.2366(3) 0.065(2) Uani 1 1 d .
C10 C 0.8336(11) 0.1480(5) 0.2077(4) 0.069(3) Uani 1 1 d .
H10 H 0.7546 0.1277 0.1979 0.083 Uiso 1 1 calc R
C11 C 0.9483(11) 0.1181(4) 0.1914(4) 0.071(3) Uani 1 1 d .
H11 H 0.9476 0.0792 0.1716 0.085 Uiso 1 1 calc R
C12 C 1.0677(10) 0.1493(5) 0.2061(4) 0.069(3) Uani 1 1 d .
H12 H 1.1488 0.1313 0.1962 0.083 Uiso 1 1 calc R
C13 C 1.0627(9) 0.2086(5) 0.2362(4) 0.058(2) Uani 1 1 d .
C14 C 0.9399(8) 0.2364(4) 0.2512(4) 0.055(2) Uani 1 1 d .
C15 C 0.9437(11) 0.2974(5) 0.2820(4) 0.072(3) Uani 1 1 d .
H15 H 0.8663 0.3173 0.2941 0.086 Uiso 1 1 calc R
C16 C 1.0622(11) 0.3235(6) 0.2920(4) 0.086(3) Uani 1 1 d .
H16 H 1.0649 0.3636 0.3099 0.103 Uiso 1 1 calc R
C17 C 1.1860(14) 0.2938(7) 0.2772(6) 0.118(5) Uani 1 1 d .
H17 H 1.2661 0.3133 0.2865 0.142 Uiso 1 1 calc R
C18 C 1.1827(11) 0.2381(5) 0.2499(5) 0.082(3) Uani 1 1 d .
H18 H 1.2618 0.2182 0.2397 0.099 Uiso 1 1 calc R
C19 C 0.5031(7) 0.3814(3) 0.1185(3) 0.0332(17) Uani 1 1 d .
C20 C 0.3900(8) 0.4203(4) 0.1155(3) 0.043(2) Uani 1 1 d .
H20 H 0.3237 0.4162 0.1416 0.052 Uiso 1 1 calc R
C21 C 0.3771(8) 0.4648(4) 0.0738(3) 0.045(2) Uani 1 1 d .
H21 H 0.3032 0.4919 0.0723 0.054 Uiso 1 1 calc R
C22 C 0.4742(8) 0.4693(4) 0.0338(3) 0.048(2) Uani 1 1 d .
C23 C 0.4571(10) 0.5117(4) -0.0117(3) 0.061(3) Uani 1 1 d .
H23 H 0.3816 0.5376 -0.0140 0.074 Uiso 1 1 calc R
C24 C 0.5506(13) 0.5146(5) -0.0521(4) 0.088(4) Uani 1 1 d .
H24 H 0.5368 0.5409 -0.0826 0.106 Uiso 1 1 calc R
C25 C 0.6694(12) 0.4771(5) -0.0471(3) 0.073(3) Uani 1 1 d .
H25 H 0.7350 0.4815 -0.0735 0.087 Uiso 1 1 calc R
C26 C 0.6890(10) 0.4360(4) -0.0059(3) 0.053(2) Uani 1 1 d .
H26 H 0.7656 0.4108 -0.0047 0.063 Uiso 1 1 calc R
C27 C 0.5904(7) 0.4305(4) 0.0373(3) 0.0361(17) Uani 1 1 d .
C28 C 0.6064(7) 0.3850(3) 0.0813(3) 0.0336(17) Uani 1 1 d .
C29 C 0.7264(7) 0.3430(4) 0.0879(3) 0.0353(17) Uani 1 1 d .
C30 C 0.7314(7) 0.2791(3) 0.0647(3) 0.0360(17) Uani 1 1 d .
C31 C 0.6309(8) 0.2533(4) 0.0302(3) 0.048(2) Uani 1 1 d .
H31 H 0.5606 0.2803 0.0204 0.057 Uiso 1 1 calc R
C32 C 0.6330(9) 0.1927(4) 0.0114(3) 0.054(2) Uani 1 1 d .
H32 H 0.5624 0.1766 -0.0090 0.065 Uiso 1 1 calc R
C33 C 0.7446(10) 0.1521(4) 0.0226(4) 0.062(3) Uani 1 1 d .
H33 H 0.7487 0.1099 0.0083 0.074 Uiso 1 1 calc R
C34 C 0.8430(10) 0.1743(4) 0.0537(3) 0.063(3) Uani 1 1 d .
H34 H 0.9140 0.1467 0.0614 0.075 Uiso 1 1 calc R
C35 C 0.8429(8) 0.2387(4) 0.0753(3) 0.0446(19) Uani 1 1 d .
C36 C 0.9467(8) 0.2631(4) 0.1083(3) 0.045(2) Uani 1 1 d .
H36 H 1.0200 0.2368 0.1154 0.054 Uiso 1 1 calc R
C37 C 0.9409(8) 0.3237(4) 0.1295(3) 0.047(2) Uani 1 1 d .
H37 H 1.0108 0.3394 0.1504 0.056 Uiso 1 1 calc R
C38 C 0.8294(8) 0.3633(3) 0.1200(3) 0.0358(16) Uani 1 1 d .
C39 C 0.7468(7) 0.4498(3) 0.1821(3) 0.0328(16) Uani 1 1 d .
C40 C 0.8731(7) 0.4822(4) 0.1107(3) 0.044(2) Uani 1 1 d .
C41 C 0.9610(9) 0.4845(5) 0.0664(4) 0.060(2) Uani 1 1 d .
H41 H 0.9978 0.4466 0.0517 0.072 Uiso 1 1 calc R
C42 C 0.9894(10) 0.5438(6) 0.0462(4) 0.078(3) Uani 1 1 d .
H42 H 1.0453 0.5466 0.0161 0.094 Uiso 1 1 calc R
C43 C 0.9394(9) 0.6006(6) 0.0679(4) 0.076(3) Uani 1 1 d .
H43 H 0.9619 0.6408 0.0526 0.091 Uiso 1 1 calc R
C44 C 0.8547(8) 0.5982(5) 0.1130(4) 0.063(2) Uani 1 1 d .
H44 H 0.8233 0.6363 0.1294 0.076 Uiso 1 1 calc R
C45 C 0.8193(8) 0.5369(4) 0.1325(3) 0.0449(18) Uani 1 1 d .
C46 C 0.6596(8) 0.5632(4) 0.2082(3) 0.053(2) Uani 1 1 d .
H46A H 0.7105 0.6028 0.2142 0.063 Uiso 1 1 calc R
H46B H 0.6417 0.5439 0.2436 0.063 Uiso 1 1 calc R
C47 C 0.5274(9) 0.5815(4) 0.1813(4) 0.056(2) Uani 1 1 d .
C48 C 0.5197(10) 0.6273(5) 0.1410(4) 0.074(3) Uani 1 1 d .
H48 H 0.5981 0.6471 0.1299 0.088 Uiso 1 1 calc R
C49 C 0.4079(12) 0.6457(6) 0.1164(4) 0.081(3) Uani 1 1 d .
H49 H 0.4092 0.6778 0.0895 0.097 Uiso 1 1 calc R
C50 C 0.2864(10) 0.6153(5) 0.1318(4) 0.072(3) Uani 1 1 d .
H50 H 0.2078 0.6269 0.1145 0.087 Uiso 1 1 calc R
C51 C 0.2862(9) 0.5680(4) 0.1733(4) 0.058(2) Uani 1 1 d .
C52 C 0.4108(8) 0.5511(4) 0.1979(3) 0.051(2) Uani 1 1 d .
C53 C 0.4060(10) 0.5042(4) 0.2426(4) 0.065(3) Uani 1 1 d .
H53 H 0.4823 0.4930 0.2617 0.078 Uiso 1 1 calc R
C54 C 0.2853(9) 0.4769(5) 0.2559(5) 0.071(3) Uani 1 1 d .
H54 H 0.2812 0.4469 0.2844 0.085 Uiso 1 1 calc R
C55 C 0.1686(13) 0.4928(5) 0.2280(5) 0.093(4) Uani 1 1 d .
H55 H 0.0901 0.4716 0.2370 0.111 Uiso 1 1 calc R
C56 C 0.1683(11) 0.5392(5) 0.1876(4) 0.072(3) Uani 1 1 d .
H56 H 0.0899 0.5510 0.1703 0.086 Uiso 1 1 calc R
C57 C 0.672(3) 0.7761(12) 1.0539(9) 0.27(2) Uiso 1 1 d D
C58 C 0.753(2) 0.8284(13) 1.0760(10) 0.254(12) Uiso 1 1 d D
C59 C 0.634(3) 0.7325(12) 0.9755(9) 0.264(13) Uiso 1 1 d D
C60 C 0.714(2) 0.6800(12) 0.9442(8) 0.231(10) Uiso 1 1 d D

loop_
_atom_site_aniso_label
_atom_site_aniso_U_11
_atom_site_aniso_U_22
_atom_site_aniso_U_33
_atom_site_aniso_U_23
_atom_site_aniso_U_13
_atom_site_aniso_U_12
Pd1 0.0406(3) 0.0457(3) 0.0286(3) -0.0010(3) -0.0009(3) -0.0047(3)
Br1 0.0800(7) 0.1010(9) 0.0541(6) 0.0109(6) 0.0179(5) -0.0055(6)
Br2 0.0778(7) 0.0714(7) 0.0513(5) -0.0152(5) -0.0184(5) -0.0086(5)
N1 0.036(3) 0.029(3) 0.031(3) -0.003(3) -0.002(2) -0.006(3)
N2 0.036(3) 0.034(4) 0.033(3) 0.011(3) -0.001(3) -0.003(3)
N3 0.037(3) 0.050(4) 0.033(3) 0.001(3) 0.002(3) -0.003(3)
N4 0.036(3) 0.037(4) 0.045(4) 0.001(3) -0.007(3) -0.006(3)
C1 0.030(4) 0.040(5) 0.036(4) 0.002(3) -0.004(3) -0.002(3)
C2 0.038(4) 0.029(4) 0.035(4) 0.001(3) 0.008(3) -0.007(3)
C3 0.035(4) 0.035(4) 0.043(4) 0.005(4) 0.015(4) -0.005(3)
C4 0.056(5) 0.036(5) 0.058(5) 0.008(4) 0.009(4) 0.000(4)
C5 0.072(6) 0.034(5) 0.081(7) -0.005(5) -0.004(5) -0.020(5)
C6 0.060(6) 0.053(6) 0.062(5) -0.015(4) -0.010(5) -0.021(5)
C7 0.050(5) 0.051(6) 0.048(5) -0.006(4) -0.002(4) -0.007(4)
C8 0.043(4) 0.047(4) 0.060(5) 0.029(4) -0.006(5) 0.002(4)
C9 0.067(6) 0.065(6) 0.063(6) 0.035(5) -0.009(5) 0.009(5)
C10 0.070(6) 0.052(6) 0.085(7) 0.020(5) 0.010(6) 0.000(6)
C11 0.087(7) 0.037(6) 0.089(7) 0.014(5) 0.021(6) 0.010(5)
C12 0.071(7) 0.054(7) 0.082(7) 0.030(6) 0.014(5) 0.013(5)
C13 0.051(5) 0.057(6) 0.065(6) 0.025(5) -0.002(5) 0.000(4)
C14 0.045(5) 0.059(5) 0.061(5) 0.024(5) -0.004(5) 0.010(4)
C15 0.071(7) 0.068(7) 0.077(7) 0.017(6) -0.027(5) -0.020(6)
C16 0.078(8) 0.083(8) 0.096(8) -0.011(7) -0.016(7) 0.002(7)
C17 0.090(9) 0.117(12) 0.147(12) -0.018(9) -0.028(9) -0.013(9)
C18 0.072(7) 0.080(7) 0.095(7) 0.021(7) 0.010(8) 0.010(6)
C19 0.047(5) 0.029(4) 0.024(3) -0.002(3) -0.012(3) 0.002(3)
C20 0.047(5) 0.047(5) 0.035(4) -0.015(4) 0.004(3) -0.005(4)
C21 0.049(5) 0.038(5) 0.049(5) -0.005(4) 0.004(4) 0.013(4)
C22 0.064(6) 0.034(5) 0.047(5) 0.008(4) -0.009(4) 0.000(4)
C23 0.081(7) 0.049(6) 0.054(5) 0.010(4) -0.004(5) 0.031(5)
C24 0.133(10) 0.066(8) 0.066(7) 0.037(6) 0.011(7) 0.024(8)
C25 0.121(8) 0.061(6) 0.037(5) 0.012(4) 0.023(6) -0.001(7)
C26 0.076(6) 0.046(5) 0.036(4) 0.005(4) 0.000(4) 0.011(5)
C27 0.046(5) 0.032(4) 0.031(4) -0.004(3) -0.006(3) 0.006(3)
C28 0.046(4) 0.029(4) 0.026(4) -0.011(3) -0.007(3) 0.002(3)
C29 0.042(4) 0.038(4) 0.026(4) 0.001(3) 0.009(3) 0.000(3)
C30 0.045(4) 0.024(4) 0.039(4) 0.000(3) 0.007(3) 0.007(3)
C31 0.068(6) 0.034(5) 0.042(4) -0.003(4) -0.001(4) 0.006(4)
C32 0.069(6) 0.045(5) 0.049(5) -0.016(4) 0.003(4) 0.006(4)
C33 0.098(8) 0.030(5) 0.057(6) -0.012(4) 0.000(5) 0.006(5)
C34 0.074(7) 0.054(6) 0.061(5) 0.000(5) 0.013(5) 0.042(5)
C35 0.056(5) 0.037(4) 0.040(4) 0.007(3) 0.015(4) 0.009(4)
C36 0.046(5) 0.034(5) 0.053(5) 0.007(4) 0.006(4) 0.016(4)
C37 0.038(5) 0.053(6) 0.050(5) 0.004(4) 0.006(4) 0.002(4)
C38 0.048(4) 0.028(4) 0.031(4) 0.003(3) 0.007(4) 0.008(4)
C39 0.035(4) 0.032(4) 0.032(4) 0.000(3) -0.003(3) -0.017(3)
C40 0.048(5) 0.042(5) 0.042(4) 0.005(4) -0.002(4) -0.011(4)
C41 0.058(6) 0.065(7) 0.055(5) 0.005(5) 0.016(5) -0.007(5)
C42 0.065(7) 0.093(9) 0.077(7) 0.027(7) 0.018(5) -0.012(6)
C43 0.058(6) 0.077(8) 0.092(7) 0.048(7) -0.006(6) -0.007(6)
C44 0.051(6) 0.054(6) 0.083(6) 0.014(5) -0.015(5) -0.015(5)
C45 0.035(4) 0.044(5) 0.056(5) 0.006(4) -0.005(4) -0.008(4)
C46 0.058(5) 0.033(4) 0.068(5) -0.022(4) -0.020(5) 0.006(4)
C47 0.067(6) 0.037(5) 0.063(6) -0.021(4) 0.005(5) 0.004(4)
C48 0.059(6) 0.081(8) 0.082(7) 0.016(6) 0.006(5) 0.024(6)
C49 0.090(9) 0.079(8) 0.074(7) 0.010(6) 0.002(6) 0.021(7)
C50 0.071(7) 0.064(7) 0.082(7) -0.027(6) -0.018(5) 0.020(5)
C51 0.072(7) 0.042(5) 0.061(6) -0.014(5) -0.007(5) 0.002(5)
C52 0.057(6) 0.041(5) 0.055(5) -0.023(4) 0.008(4) 0.009(4)
C53 0.084(7) 0.039(5) 0.073(6) -0.026(5) 0.000(6) 0.003(4)
C54 0.061(6) 0.063(6) 0.088(7) 0.006(6) 0.022(6) 0.003(5)
C55 0.087(8) 0.060(7) 0.132(11) -0.030(7) 0.013(8) -0.008(7)
C56 0.069(7) 0.063(7) 0.084(7) -0.015(6) -0.006(6) -0.005(6)

loop_
_atom_type_symbol
_atom_type_description
_atom_type_scat_dispersion_real
_atom_type_scat_dispersion_imag
_atom_type_scat_source
C C 0.0033 0.0016 'International Tables Vol C Tables 4.2.6.8 and 6.1.1.4'
H H 0.0000 0.0000 'International Tables Vol C Tables 4.2.6.8 and 6.1.1.4'
N N 0.0061 0.0033 'International Tables Vol C Tables 4.2.6.8 and 6.1.1.4'
O O 0.0106 0.0060 'International Tables Vol C Tables 4.2.6.8 and 6.1.1.4'
Br Br -0.2901 2.4595 'International Tables Vol C Tables 4.2.6.8 and 6.1.1.4'
Pd Pd -0.9988 1.0072 'International Tables Vol C Tables 4.2.6.8 and 6.1.1.4'

loop_
_geom_angle_atom_site_label_1
_geom_angle_atom_site_label_2
_geom_angle_atom_site_label_3
_geom_angle
C39 Pd1 C1 97.1(3)
C39 Pd1 Br2 88.36(19)
C1 Pd1 Br2 166.6(2)
C39 Pd1 Br1 167.0(2)
C1 Pd1 Br1 87.5(2)
Br2 Pd1 Br1 89.89(4)
C57 O1 C58 57.8(11)
C57 O1 O2 48.7(10)
C58 O1 O2 92.9(15)
C57 O2 C59 102.1(15)
C57 O2 O1 44.5(9)
C59 O2 O1 75.9(10)
C1 N1 C2 110.8(6)
C1 N1 C19 125.9(6)
C2 N1 C19 120.0(5)
C1 N2 C3 110.9(6)
C1 N2 C8 127.4(6)
C3 N2 C8 121.6(6)
C39 N3 C40 110.2(6)
C39 N3 C38 125.1(6)
C40 N3 C38 122.3(6)
C39 N4 C45 111.2(6)
C39 N4 C46 126.6(6)
C45 N4 C46 122.1(7)
N2 C1 N1 105.7(6)
N2 C1 Pd1 125.8(5)
N1 C1 Pd1 127.8(5)
C7 C2 C3 124.5(7)
C7 C2 N1 130.2(7)
C3 C2 N1 105.3(6)
N2 C3 C2 107.3(6)
N2 C3 C4 133.8(7)
C2 C3 C4 118.9(7)
C5 C4 C3 116.9(8)
C5 C4 H4 121.6
C3 C4 H4 121.6
C4 C5 C6 122.8(8)
C4 C5 H5 118.6
C6 C5 H5 118.6
C7 C6 C5 121.6(8)
C7 C6 H6 119.2
C5 C6 H6 119.2
C6 C7 C2 115.3(8)
C6 C7 H7 122.3
C2 C7 H7 122.3
N2 C8 C9 115.1(6)
N2 C8 H8A 108.5
C9 C8 H8A 108.5
N2 C8 H8B 108.5
C9 C8 H8B 108.5
H8A C8 H8B 107.5
C10 C9 C14 118.6(10)
C10 C9 C8 121.2(9)
C14 C9 C8 120.2(8)
C9 C10 C11 126.2(11)
C9 C10 H10 116.9
C11 C10 H10 116.9
C10 C11 C12 116.5(10)
C10 C11 H11 121.7
C12 C11 H11 121.7
C11 C12 C13 119.2(9)
C11 C12 H12 120.4
C13 C12 H12 120.4
C18 C13 C14 121.8(9)
C18 C13 C12 117.6(9)
C14 C13 C12 120.6(9)
C9 C14 C13 118.8(9)
C9 C14 C15 124.1(9)
C13 C14 C15 117.1(8)
C16 C15 C14 117.4(11)
C16 C15 H15 121.3
C14 C15 H15 121.3
C15 C16 C17 124.5(12)
C15 C16 H16 117.8
C17 C16 H16 117.8
C18 C17 C16 118.0(12)
C18 C17 H17 121.0
C16 C17 H17 121.0
C17 C18 C13 121.1(11)
C17 C18 H18 119.5
C13 C18 H18 119.5
C28 C19 C20 123.5(7)
C28 C19 N1 116.5(6)
C20 C19 N1 119.6(6)
C21 C20 C19 119.6(7)
C21 C20 H20 120.2
C19 C20 H20 120.2
C20 C21 C22 120.2(7)
C20 C21 H21 119.9
C22 C21 H21 119.9
C21 C22 C27 120.2(7)
C21 C22 C23 120.6(8)
C27 C22 C23 119.2(8)
C24 C23 C22 120.8(8)
C24 C23 H23 119.6
C22 C23 H23 119.6
C23 C24 C25 119.4(8)
C23 C24 H24 120.3
C25 C24 H24 120.3
C26 C25 C24 122.0(9)
C26 C25 H25 119.0
C24 C25 H25 119.0
C25 C26 C27 120.1(9)
C25 C26 H26 120.0
C27 C26 H26 120.0
C22 C27 C28 120.1(7)
C22 C27 C26 118.5(7)
C28 C27 C26 121.4(7)
C19 C28 C27 116.4(6)
C19 C28 C29 120.5(6)
C27 C28 C29 123.1(6)
C38 C29 C30 118.7(7)
C38 C29 C28 120.4(6)
C30 C29 C28 120.8(6)
C35 C30 C31 117.4(7)
C35 C30 C29 119.1(7)
C31 C30 C29 123.5(7)
C32 C31 C30 122.9(8)
C32 C31 H31 118.5
C30 C31 H31 118.5
C31 C32 C33 119.3(8)
C31 C32 H32 120.3
C33 C32 H32 120.3
C34 C33 C32 120.2(8)
C34 C33 H33 119.9
C32 C33 H33 119.9
C33 C34 C35 122.0(8)
C33 C34 H34 119.0
C35 C34 H34 119.0
C36 C35 C30 119.2(7)
C36 C35 C34 122.7(8)
C30 C35 C34 118.1(8)
C37 C36 C35 120.9(7)
C37 C36 H36 119.5
C35 C36 H36 119.5
C36 C37 C38 120.0(8)
C36 C37 H37 120.0
C38 C37 H37 120.0
C29 C38 C37 122.0(7)
C29 C38 N3 117.8(7)
C37 C38 N3 120.0(7)
N3 C39 N4 104.6(6)
N3 C39 Pd1 129.0(5)
N4 C39 Pd1 126.0(5)
C45 C40 N3 107.4(7)
C45 C40 C41 122.2(8)
N3 C40 C41 130.4(8)
C42 C41 C40 116.9(10)
C42 C41 H41 121.6
C40 C41 H41 121.6
C41 C42 C43 122.8(10)
C41 C42 H42 118.6
C43 C42 H42 118.6
C42 C43 C44 120.1(10)
C42 C43 H43 119.9
C44 C43 H43 119.9
C45 C44 C43 117.5(10)
C45 C44 H44 121.3
C43 C44 H44 121.3
C40 C45 N4 106.5(7)
C40 C45 C44 120.4(8)
N4 C45 C44 133.0(8)
N4 C46 C47 113.9(6)
N4 C46 H46A 108.8
C47 C46 H46A 108.8
N4 C46 H46B 108.8
C47 C46 H46B 108.8
H46A C46 H46B 107.7
C48 C47 C52 118.1(9)
C48 C47 C46 121.9(9)
C52 C47 C46 120.0(8)
C49 C48 C47 124.7(10)
C49 C48 H48 117.6
C47 C48 H48 117.6
C48 C49 C50 119.1(10)
C48 C49 H49 120.5
C50 C49 H49 120.5
C51 C50 C49 119.6(9)
C51 C50 H50 120.2
C49 C50 H50 120.2
C56 C51 C50 118.8(9)
C56 C51 C52 123.3(9)
C50 C51 C52 117.9(9)
C47 C52 C51 120.7(9)
C47 C52 C53 122.8(8)
C51 C52 C53 116.4(8)
C54 C53 C52 118.2(10)
C54 C53 H53 120.9
C52 C53 H53 120.9
C53 C54 C55 122.3(11)
C53 C54 H54 118.9
C55 C54 H54 118.9
C56 C55 C54 121.0(11)
C56 C55 H55 119.5
C54 C55 H55 119.5
C51 C56 C55 118.6(11)
C51 C56 H56 120.7
C55 C56 H56 120.7
O1 C57 O2 86.8(15)
O1 C57 C58 74.6(13)
O2 C57 C58 127(3)
C57 C58 O1 47.6(9)
O2 C59 C60 91.8(17)

loop_
_geom_bond_atom_site_label_1
_geom_bond_atom_site_label_2
_geom_bond_distance
Pd1 C39 1.983(7)
Pd1 C1 1.997(7)
Pd1 Br2 2.4862(10)
Pd1 Br1 2.4876(11)
O1 C57 1.267(19)
O2 C57 1.358(18)
O2 C59 1.411(16)
N1 C1 1.365(8)
N1 C2 1.400(8)
N1 C19 1.444(8)
N2 C1 1.354(9)
N2 C3 1.378(9)
N2 C8 1.460(9)
N3 C39 1.361(9)
N3 C40 1.401(9)
N3 C38 1.429(9)
N4 C39 1.372(9)
N4 C45 1.385(9)
N4 C46 1.491(9)
C2 C7 1.385(10)
C2 C3 1.388(10)
C3 C4 1.402(10)
C4 C5 1.371(11)
C4 H4 0.9300
C5 C6 1.392(12)
C5 H5 0.9300
C6 C7 1.372(11)
C6 H6 0.9300
C7 H7 0.9300
C8 C9 1.567(12)
C8 H8A 0.9700
C8 H8B 0.9700
C9 C10 1.354(12)
C9 C14 1.386(12)
C10 C11 1.368(13)
C10 H10 0.9300
C11 C12 1.411(13)
C11 H11 0.9300
C12 C13 1.419(13)
C12 H12 0.9300
C13 C18 1.394(13)
C13 C14 1.412(11)
C14 C15 1.455(13)
C15 C16 1.333(13)
C15 H15 0.9300
C16 C17 1.435(17)
C16 H16 0.9300
C17 C18 1.319(15)
C17 H17 0.9300
C18 H18 0.9300
C19 C28 1.386(10)
C19 C20 1.393(10)
C20 C21 1.374(11)
C20 H20 0.9300
C21 C22 1.389(11)
C21 H21 0.9300
C22 C27 1.418(10)
C22 C23 1.422(11)
C23 C24 1.370(13)
C23 H23 0.9300
C24 C25 1.429(14)
C24 H24 0.9300
C25 C26 1.327(11)
C25 H25 0.9300
C26 C27 1.458(11)
C26 H26 0.9300
C27 C28 1.433(10)
C28 C29 1.493(10)
C29 C38 1.368(10)
C29 C30 1.425(10)
C30 C35 1.420(10)
C30 C31 1.421(10)
C31 C32 1.321(10)
C31 H31 0.9300
C32 C33 1.426(12)
C32 H32 0.9300
C33 C34 1.331(12)
C33 H33 0.9300
C34 C35 1.418(11)
C34 H34 0.9300
C35 C36 1.414(11)
C36 C37 1.343(11)
C36 H36 0.9300
C37 C38 1.405(10)
C37 H37 0.9300
C40 C45 1.351(11)
C40 C41 1.404(11)
C41 C42 1.338(13)
C41 H41 0.9300
C42 C43 1.373(15)
C42 H42 0.9300
C43 C44 1.399(12)
C43 H43 0.9300
C44 C45 1.388(11)
C44 H44 0.9300
C46 C47 1.536(11)
C46 H46A 0.9700
C46 H46B 0.9700
C47 C48 1.361(12)
C47 C52 1.392(11)
C48 C49 1.334(13)
C48 H48 0.9300
C49 C50 1.425(14)
C49 H49 0.9300
C50 C51 1.404(13)
C50 H50 0.9300
C51 C56 1.372(12)
C51 C52 1.437(12)
C52 C53 1.456(12)
C53 C54 1.379(12)
C53 H53 0.9300
C54 C55 1.401(14)
C54 H54 0.9300
C55 C56 1.370(14)
C55 H55 0.9300
C56 H56 0.9300
C57 C58 1.451(18)
C59 C60 1.55(3)

loop_
_geom_torsion_atom_site_label_1
_geom_torsion_atom_site_label_2
_geom_torsion_atom_site_label_3
_geom_torsion_atom_site_label_4
_geom_torsion
C58 O1 O2 C57 41(2)
C57 O1 O2 C59 124(3)
C58 O1 O2 C59 165(2)
C3 N2 C1 N1 -2.8(7)
C8 N2 C1 N1 -179.7(6)
C3 N2 C1 Pd1 167.7(5)
C8 N2 C1 Pd1 -9.2(10)
C2 N1 C1 N2 3.1(7)
C19 N1 C1 N2 -156.2(6)
C2 N1 C1 Pd1 -167.1(5)
C19 N1 C1 Pd1 33.6(9)
C39 Pd1 C1 N2 136.4(6)
Br2 Pd1 C1 N2 22.9(13)
Br1 Pd1 C1 N2 -55.9(6)
C39 Pd1 C1 N1 -55.3(6)
Br2 Pd1 C1 N1 -168.8(5)
Br1 Pd1 C1 N1 112.4(6)
C1 N1 C2 C7 176.5(7)
C19 N1 C2 C7 -22.8(11)
C1 N1 C2 C3 -2.3(7)
C19 N1 C2 C3 158.4(6)
C1 N2 C3 C2 1.4(8)
C8 N2 C3 C2 178.6(6)
C1 N2 C3 C4 -177.2(8)
C8 N2 C3 C4 0.0(12)
C7 C2 C3 N2 -178.3(7)
N1 C2 C3 N2 0.5(7)
C7 C2 C3 C4 0.5(11)
N1 C2 C3 C4 179.4(6)
N2 C3 C4 C5 179.5(8)
C2 C3 C4 C5 1.1(11)
C3 C4 C5 C6 -1.9(13)
C4 C5 C6 C7 1.3(14)
C5 C6 C7 C2 0.3(12)
C3 C2 C7 C6 -1.2(11)
N1 C2 C7 C6 -179.8(7)
C1 N2 C8 C9 -95.9(9)
C3 N2 C8 C9 87.5(8)
N2 C8 C9 C10 -74.9(9)
N2 C8 C9 C14 107.9(9)
C14 C9 C10 C11 1.0(14)
C8 C9 C10 C11 -176.2(8)
C9 C10 C11 C12 -0.3(14)
C10 C11 C12 C13 -0.1(13)
C11 C12 C13 C18 -179.9(9)
C11 C12 C13 C14 -0.1(13)
C10 C9 C14 C13 -1.2(12)
C8 C9 C14 C13 176.0(7)
C10 C9 C14 C15 179.6(8)
C8 C9 C14 C15 -3.2(12)
C18 C13 C14 C9 -179.5(9)
C12 C13 C14 C9 0.8(12)
C18 C13 C14 C15 -0.2(13)
C12 C13 C14 C15 -179.9(8)
C9 C14 C15 C16 -178.6(9)
C13 C14 C15 C16 2.2(13)
C14 C15 C16 C17 -3.5(16)
C15 C16 C17 C18 3(2)
C16 C17 C18 C13 -0.4(19)
C14 C13 C18 C17 -0.7(16)
C12 C13 C18 C17 179.0(11)
C1 N1 C19 C28 70.2(8)
C2 N1 C19 C28 -87.3(8)
C1 N1 C19 C20 -116.2(8)
C2 N1 C19 C20 86.2(8)
C28 C19 C20 C21 0.5(11)
N1 C19 C20 C21 -172.6(6)
C19 C20 C21 C22 2.1(11)
C20 C21 C22 C27 -3.2(12)
C20 C21 C22 C23 175.3(8)
C21 C22 C23 C24 -177.8(9)
C27 C22 C23 C24 0.7(14)
C22 C23 C24 C25 -3.0(16)
C23 C24 C25 C26 4.2(17)
C24 C25 C26 C27 -2.9(15)
C21 C22 C27 C28 1.7(11)
C23 C22 C27 C28 -176.8(7)
C21 C22 C27 C26 179.1(7)
C23 C22 C27 C26 0.6(11)
C25 C26 C27 C22 0.5(12)
C25 C26 C27 C28 177.9(8)
C20 C19 C28 C27 -1.9(10)
N1 C19 C28 C27 171.4(6)
C20 C19 C28 C29 178.3(6)
N1 C19 C28 C29 -8.4(9)
C22 C27 C28 C19 0.8(10)
C26 C27 C28 C19 -176.6(7)
C22 C27 C28 C29 -179.4(7)
C26 C27 C28 C29 3.2(11)
C19 C28 C29 C38 -86.5(8)
C27 C28 C29 C38 93.8(8)
C19 C28 C29 C30 88.5(8)
C27 C28 C29 C30 -91.3(9)
C38 C29 C30 C35 -0.2(10)
C28 C29 C30 C35 -175.2(6)
C38 C29 C30 C31 -179.1(7)
C28 C29 C30 C31 5.9(10)
C35 C30 C31 C32 5.0(12)
C29 C30 C31 C32 -176.1(8)
C30 C31 C32 C33 -4.5(13)
C31 C32 C33 C34 2.7(13)
C32 C33 C34 C35 -1.7(14)
C31 C30 C35 C36 178.4(7)
C29 C30 C35 C36 -0.6(10)
C31 C30 C35 C34 -3.7(10)
C29 C30 C35 C34 177.3(7)
C33 C34 C35 C36 -179.9(8)
C33 C34 C35 C30 2.2(12)
C30 C35 C36 C37 0.0(11)
C34 C35 C36 C37 -177.8(7)
C35 C36 C37 C38 1.4(11)
C30 C29 C38 C37 1.6(10)
C28 C29 C38 C37 176.7(7)
C30 C29 C38 N3 176.9(6)
C28 C29 C38 N3 -8.1(9)
C36 C37 C38 C29 -2.2(11)
C36 C37 C38 N3 -177.4(6)
C39 N3 C38 C29 74.9(8)
C40 N3 C38 C29 -85.7(9)
C39 N3 C38 C37 -109.8(8)
C40 N3 C38 C37 89.6(8)
C40 N3 C39 N4 2.8(7)
C38 N3 C39 N4 -159.8(6)
C40 N3 C39 Pd1 -170.1(5)
C38 N3 C39 Pd1 27.3(10)
C45 N4 C39 N3 -2.5(8)
C46 N4 C39 N3 175.5(6)
C45 N4 C39 Pd1 170.6(5)
C46 N4 C39 Pd1 -11.4(10)
C1 Pd1 C39 N3 -50.5(6)
Br2 Pd1 C39 N3 117.2(6)
Br1 Pd1 C39 N3 -160.3(5)
C1 Pd1 C39 N4 138.1(6)
Br2 Pd1 C39 N4 -54.2(6)
Br1 Pd1 C39 N4 28.2(13)
C39 N3 C40 C45 -2.1(8)
C38 N3 C40 C45 161.1(7)
C39 N3 C40 C41 177.0(8)
C38 N3 C40 C41 -19.9(13)
C45 C40 C41 C42 -0.3(13)
N3 C40 C41 C42 -179.3(8)
C40 C41 C42 C43 1.9(15)
C41 C42 C43 C44 -0.2(16)
C42 C43 C44 C45 -3.1(13)
N3 C40 C45 N4 0.5(8)
C41 C40 C45 N4 -178.7(7)
N3 C40 C45 C44 176.2(7)
C41 C40 C45 C44 -2.9(12)
C39 N4 C45 C40 1.3(8)
C46 N4 C45 C40 -176.8(6)
C39 N4 C45 C44 -173.7(8)
C46 N4 C45 C44 8.2(13)
C43 C44 C45 C40 4.6(12)
C43 C44 C45 N4 178.9(8)
C39 N4 C46 C47 -96.8(9)
C45 N4 C46 C47 81.0(9)
N4 C46 C47 C48 -80.2(10)
N4 C46 C47 C52 99.8(9)
C52 C47 C48 C49 0.6(15)
C46 C47 C48 C49 -179.4(9)
C47 C48 C49 C50 -1.1(17)
C48 C49 C50 C51 1.4(15)
C49 C50 C51 C56 -179.9(9)
C49 C50 C51 C52 -1.2(13)
C48 C47 C52 C51 -0.4(12)
C46 C47 C52 C51 179.6(7)
C48 C47 C52 C53 -176.4(8)
C46 C47 C52 C53 3.6(11)
C56 C51 C52 C47 179.4(8)
C50 C51 C52 C47 0.7(11)
C56 C51 C52 C53 -4.3(12)
C50 C51 C52 C53 177.0(7)
C47 C52 C53 C54 179.8(8)
C51 C52 C53 C54 3.7(12)
C52 C53 C54 C55 -0.1(14)
C53 C54 C55 C56 -3.4(16)
C50 C51 C56 C55 179.8(8)
C52 C51 C56 C55 1.1(14)
C54 C55 C56 C51 2.8(15)
C58 O1 C57 O2 -129(3)
O2 O1 C57 C58 129(3)
C59 O2 C57 O1 -55(2)
C59 O2 C57 C58 -123(3)
O1 O2 C57 C58 -68(2)
O2 C57 C58 O1 74(2)
O2 O1 C58 C57 -35.6(19)
C57 O2 C59 C60 171(2)
O1 O2 C59 C60 135(2)
